data_4340545
loop_
_publ_author_name
'Ray, Matthew J.'
'B\"uhl, Michael'
'Taylor, Laurence J.'
'Athukorala Arachchige, Kasun S.'
'Slawin, Alexandra M. Z.'
'Kilian, Petr'

_publ_section_title
;
 Synthetic and Structural Study of the Coordination Chemistry of a
 peri-Backbone-Supported Phosphino-Phosphonium Salt.
;
_journal_issue 16
_journal_name_full 'Inorganic chemistry'
_journal_page_first 8538
_journal_page_last 8547
_journal_paper_doi 10.1021/ic501142v
_journal_volume 53
_journal_year 2014
_chemical_formula_moiety 'C50 H58 Cl6 P4 Pd2'
_chemical_formula_sum 'C50 H58 Cl6 P4 Pd2'
_chemical_formula_weight 1208.42
_space_group_IT_number 2
_symmetry_cell_setting triclinic
_symmetry_Int_Tables_number 2
_symmetry_space_group_name_Hall '-P 1'
_symmetry_space_group_name_H-M 'P -1'
_atom_sites_solution_hydrogens geom
_atom_sites_solution_primary direct
_atom_sites_solution_secondary difmap
_cell_angle_alpha 90.806(7)
_cell_angle_beta 103.380(8)
_cell_angle_gamma 109.196(8)
_cell_formula_units_Z 1
_cell_length_a 8.6966(7)
_cell_length_b 12.2811(11)
_cell_length_c 12.9710(11)
_cell_measurement_reflns_used 9409
_cell_measurement_temperature 93
_cell_measurement_theta_max 25.40
_cell_measurement_theta_min 3.25
_cell_volume 1266.7(2)
_computing_cell_refinement 'CrystalClear-SM Expert 2.0 rc13'
_computing_data_collection 'CrystalClear-SM Expert 2.0 rc13 (Rigaku, 2009)'
_computing_data_reduction 'CrystalClear-SM Expert 2.0 rc13'
_computing_molecular_graphics 'CrystalStructure 4.0'
_computing_publication_material 'CrystalStructure 4.0 (Rigaku, 2010)'
_computing_structure_refinement 'SHELXL97 (Sheldrick, 2008)'
_computing_structure_solution 'DIRDIF99-PATTY (Gould, et al., 1999)'
_diffrn_ambient_temperature 93
_diffrn_detector_area_resol_mean 14.286
_diffrn_measured_fraction_theta_full 0.994
_diffrn_measured_fraction_theta_max 0.990
_diffrn_measurement_device_type 'Rigaku Saturn70'
_diffrn_measurement_method \w
_diffrn_radiation_type 'Mo K\a'
_diffrn_radiation_wavelength 0.71075
_diffrn_reflns_av_R_equivalents 0.0562
_diffrn_reflns_limit_h_max 10
_diffrn_reflns_limit_h_min -10
_diffrn_reflns_limit_k_max 14
_diffrn_reflns_limit_k_min -14
_diffrn_reflns_limit_l_max 14
_diffrn_reflns_limit_l_min -15
_diffrn_reflns_number 12817
_diffrn_reflns_theta_full 25.00
_diffrn_reflns_theta_max 25.35
_diffrn_standards_number 0
_exptl_absorpt_coefficient_mu 1.187
_exptl_absorpt_correction_T_max 0.965
_exptl_absorpt_correction_T_min 0.796
_exptl_absorpt_correction_type multi-scan
_exptl_absorpt_process_details 'REQAB (Rigaku, 1998)'
_exptl_crystal_colour yellow
_exptl_crystal_density_diffrn 1.584
_exptl_crystal_density_method 'not measured'
_exptl_crystal_description prism
_exptl_crystal_F_000 612.00
_exptl_crystal_size_max 0.100
_exptl_crystal_size_mid 0.030
_exptl_crystal_size_min 0.030
_refine_diff_density_max 1.670
_refine_diff_density_min -0.910
_refine_ls_extinction_method none
_refine_ls_goodness_of_fit_ref 0.923
_refine_ls_hydrogen_treatment constr
_refine_ls_number_parameters 280
_refine_ls_number_reflns 4593
_refine_ls_number_restraints 0
_refine_ls_R_factor_gt 0.0529
_refine_ls_shift/su_max 0.001
_refine_ls_structure_factor_coef Fsqd
_refine_ls_weighting_details 'w = 1/[\s^2^(Fo^2^)+(0.0801P)^2^+11.7972P] where P=(Fo^2^+2Fc^2^)/3'
_refine_ls_weighting_scheme calc
_refine_ls_wR_factor_ref 0.1555
_reflns_number_gt 3697
_reflns_number_total 4593
_reflns_threshold_expression F^2^>2.0\s(F^2^)
_cod_data_source_file ic501142v_si_001.cif
_cod_data_source_block 5
_cod_depositor_comments 'Adding full bibliography for 4340542--4340546.cif.'
_cod_database_code 4340545

loop_
_symmetry_equiv_pos_site_id
_symmetry_equiv_pos_as_xyz
1 +X,+Y,+Z
2 -X,-Y,-Z

loop_
_atom_site_label
_atom_site_type_symbol
_atom_site_fract_x
_atom_site_fract_y
_atom_site_fract_z
_atom_site_U_iso_or_equiv
_atom_site_adp_type
_atom_site_occupancy
_atom_site_symmetry_multiplicity
_atom_site_calc_flag
_atom_site_refinement_flags
Pd1 Pd 1.05253(6) 1.00230(4) 0.37426(4) 0.01600(17) Uani 1.0 2 d .
Cl1 Cl 1.15917(19) 1.15280(12) 0.26791(11) 0.0190(4) Uani 1.0 2 d .
Cl2 Cl 0.6195(3) 0.20494(18) 0.08597(17) 0.0440(5) Uani 1.0 2 d .
Cl3 Cl 0.9238(3) 0.3746(2) 0.05312(19) 0.0488(6) Uani 1.0 2 d .
P1 P 0.9423(2) 0.87575(13) 0.48273(12) 0.0163(4) Uani 1.0 2 d .
P9 P 0.9886(2) 0.85860(13) 0.23882(13) 0.0171(4) Uani 1.0 2 d .
C1 C 0.7478(8) 0.7619(6) 0.4141(5) 0.0187(13) Uani 1.0 2 d .
C2 C 0.6234(8) 0.7300(6) 0.4679(5) 0.0216(14) Uani 1.0 2 d .
C3 C 0.4752(9) 0.6328(6) 0.4328(6) 0.0233(14) Uani 1.0 2 d .
C4 C 0.4555(8) 0.5660(6) 0.3427(6) 0.0209(14) Uani 1.0 2 d .
C5 C 0.5832(8) 0.5968(6) 0.2874(5) 0.0188(13) Uani 1.0 2 d .
C6 C 0.5462(8) 0.5161(6) 0.1994(5) 0.0205(14) Uani 1.0 2 d .
C7 C 0.6627(9) 0.5289(6) 0.1419(5) 0.0233(14) Uani 1.0 2 d .
C8 C 0.8077(9) 0.6303(6) 0.1668(5) 0.0217(14) Uani 1.0 2 d .
C9 C 0.8407(8) 0.7163(6) 0.2471(5) 0.0194(13) Uani 1.0 2 d .
C10 C 0.7301(8) 0.6969(6) 0.3169(5) 0.0182(13) Uani 1.0 2 d .
C11 C 0.3173(10) 0.4575(6) 0.2862(6) 0.0295(16) Uani 1.0 2 d .
C12 C 0.3750(9) 0.4257(6) 0.1889(6) 0.0246(15) Uani 1.0 2 d .
C13 C 1.0850(9) 0.7991(6) 0.5377(5) 0.0206(14) Uani 1.0 2 d .
C14 C 1.2554(9) 0.8621(7) 0.5800(6) 0.0273(15) Uani 1.0 2 d .
C15 C 1.3651(10) 0.8089(7) 0.6290(6) 0.0326(17) Uani 1.0 2 d .
C16 C 1.3062(10) 0.6910(7) 0.6385(6) 0.0323(17) Uani 1.0 2 d .
C17 C 1.1387(11) 0.6275(7) 0.5983(6) 0.0354(18) Uani 1.0 2 d .
C18 C 1.0278(9) 0.6806(6) 0.5492(5) 0.0230(14) Uani 1.0 2 d .
C19 C 0.8764(8) 0.9061(6) 0.1181(5) 0.0187(13) Uani 1.0 2 d .
C20 C 0.7236(9) 0.9292(6) 0.1414(6) 0.0266(15) Uani 1.0 2 d .
C21 C 0.8237(9) 0.8268(6) 0.0156(5) 0.0248(15) Uani 1.0 2 d .
C22 C 1.1698(8) 0.8324(6) 0.2068(5) 0.0196(14) Uani 1.0 2 d .
C23 C 1.2804(11) 0.8102(9) 0.3076(7) 0.045(3) Uani 1.0 2 d .
C24 C 1.2698(10) 0.9291(7) 0.1529(7) 0.0332(17) Uani 1.0 2 d .
C25 C 0.8400(11) 0.2676(10) 0.1331(7) 0.052(3) Uani 1.0 2 d .
H2 H 0.6377 0.7754 0.5317 0.0259 Uiso 1.0 2 calc R
H3 H 0.3908 0.6143 0.4713 0.0279 Uiso 1.0 2 calc R
H7 H 0.6474 0.4716 0.0869 0.0279 Uiso 1.0 2 calc R
H8 H 0.8875 0.6399 0.1255 0.0261 Uiso 1.0 2 calc R
H11A H 0.2095 0.4717 0.2628 0.0354 Uiso 1.0 2 calc R
H11B H 0.3027 0.3942 0.3335 0.0354 Uiso 1.0 2 calc R
H12A H 0.3825 0.3470 0.1907 0.0296 Uiso 1.0 2 calc R
H12B H 0.2959 0.4288 0.1214 0.0296 Uiso 1.0 2 calc R
H14 H 1.2959 0.9431 0.5747 0.0327 Uiso 1.0 2 calc R
H15 H 1.4809 0.8528 0.6563 0.0391 Uiso 1.0 2 calc R
H16 H 1.3817 0.6540 0.6728 0.0388 Uiso 1.0 2 calc R
H17 H 1.0991 0.5466 0.6043 0.0425 Uiso 1.0 2 calc R
H18 H 0.9119 0.6364 0.5231 0.0276 Uiso 1.0 2 calc R
H19 H 0.9547 0.9821 0.1056 0.0225 Uiso 1.0 2 calc R
H20A H 0.6400 0.8558 0.1496 0.0319 Uiso 1.0 2 calc R
H20B H 0.6737 0.9657 0.0823 0.0319 Uiso 1.0 2 calc R
H20C H 0.7598 0.9809 0.2072 0.0319 Uiso 1.0 2 calc R
H21A H 0.7738 0.8632 -0.0436 0.0298 Uiso 1.0 2 calc R
H21B H 0.7409 0.7526 0.0228 0.0298 Uiso 1.0 2 calc R
H21C H 0.9225 0.8136 0.0015 0.0298 Uiso 1.0 2 calc R
H22 H 1.1254 0.7602 0.1566 0.0235 Uiso 1.0 2 calc R
H23A H 1.3287 0.8804 0.3575 0.0546 Uiso 1.0 2 calc R
H23B H 1.3712 0.7891 0.2898 0.0546 Uiso 1.0 2 calc R
H23C H 1.2127 0.7467 0.3405 0.0546 Uiso 1.0 2 calc R
H24A H 1.3610 0.9086 0.1349 0.0399 Uiso 1.0 2 calc R
H24B H 1.3175 1.0006 0.2011 0.0399 Uiso 1.0 2 calc R
H24C H 1.1960 0.9407 0.0877 0.0399 Uiso 1.0 2 calc R
H25A H 0.8683 0.3026 0.2073 0.0625 Uiso 1.0 2 calc R
H25B H 0.8912 0.2065 0.1332 0.0625 Uiso 1.0 2 calc R

loop_
_atom_site_aniso_label
_atom_site_aniso_U_11
_atom_site_aniso_U_22
_atom_site_aniso_U_33
_atom_site_aniso_U_12
_atom_site_aniso_U_13
_atom_site_aniso_U_23
Pd1 0.0171(3) 0.0134(3) 0.0151(3) 0.00252(19) 0.00352(18) 0.00027(17)
Cl1 0.0221(8) 0.0143(7) 0.0158(8) -0.0006(6) 0.0053(6) 0.0025(6)
Cl2 0.0369(11) 0.0404(11) 0.0462(12) 0.0101(9) -0.0008(9) -0.0052(9)
Cl3 0.0405(12) 0.0532(13) 0.0563(14) 0.0179(10) 0.0165(10) -0.0063(11)
P1 0.0186(8) 0.0147(8) 0.0138(8) 0.0037(7) 0.0037(7) -0.0006(6)
P9 0.0193(9) 0.0151(8) 0.0166(8) 0.0049(7) 0.0054(7) -0.0002(6)
C1 0.019(4) 0.019(3) 0.017(4) 0.007(3) 0.004(3) 0.003(3)
C2 0.021(4) 0.023(4) 0.019(4) 0.009(3) -0.000(3) -0.002(3)
C3 0.023(4) 0.027(4) 0.021(4) 0.009(3) 0.008(3) 0.003(3)
C4 0.023(4) 0.013(3) 0.025(4) 0.005(3) 0.005(3) 0.002(3)
C5 0.024(4) 0.018(3) 0.013(3) 0.007(3) 0.002(3) 0.004(3)
C6 0.022(4) 0.018(4) 0.018(4) 0.005(3) 0.001(3) -0.001(3)
C7 0.031(4) 0.018(4) 0.018(4) 0.005(3) 0.005(3) -0.001(3)
C8 0.027(4) 0.021(4) 0.019(4) 0.009(3) 0.007(3) -0.001(3)
C9 0.020(4) 0.018(3) 0.021(4) 0.008(3) 0.004(3) -0.000(3)
C10 0.018(4) 0.014(3) 0.022(4) 0.004(3) 0.003(3) 0.002(3)
C11 0.029(4) 0.023(4) 0.027(4) -0.001(3) 0.005(3) -0.005(3)
C12 0.026(4) 0.020(4) 0.022(4) 0.001(3) 0.004(3) 0.002(3)
C13 0.027(4) 0.026(4) 0.011(3) 0.012(3) 0.005(3) 0.001(3)
C14 0.024(4) 0.028(4) 0.029(4) 0.007(3) 0.008(3) 0.001(3)
C15 0.030(4) 0.047(5) 0.018(4) 0.017(4) -0.002(3) -0.005(4)
C16 0.038(5) 0.047(5) 0.019(4) 0.027(4) 0.002(3) 0.005(4)
C17 0.054(5) 0.029(4) 0.032(5) 0.024(4) 0.012(4) 0.003(4)
C18 0.024(4) 0.023(4) 0.022(4) 0.006(3) 0.007(3) 0.001(3)
C19 0.022(4) 0.014(3) 0.018(4) 0.005(3) 0.003(3) 0.003(3)
C20 0.027(4) 0.029(4) 0.024(4) 0.012(3) 0.004(3) -0.000(3)
C21 0.031(4) 0.024(4) 0.017(4) 0.009(3) 0.004(3) -0.001(3)
C22 0.022(4) 0.018(3) 0.021(4) 0.008(3) 0.008(3) -0.000(3)
C23 0.042(5) 0.077(7) 0.035(5) 0.036(5) 0.019(4) 0.021(5)
C24 0.032(4) 0.030(4) 0.042(5) 0.010(4) 0.018(4) 0.001(4)
C25 0.037(5) 0.090(8) 0.029(5) 0.025(5) 0.004(4) 0.006(5)

loop_
_atom_type_symbol
_atom_type_description
_atom_type_scat_dispersion_real
_atom_type_scat_dispersion_imag
_atom_type_scat_source
C C 0.0033 0.0016
;
International Tables for Crystallography
(1992, Vol. C, Tables 4.2.6.8 and 6.1.1.4)
;
H H 0.0000 0.0000
;
International Tables for Crystallography
(1992, Vol. C, Table 6.1.1.4)
;
P P 0.1023 0.0942
;
International Tables for Crystallography
(1992, Vol. C, Tables 4.2.6.8 and 6.1.1.4)
;
Pd Pd -0.9988 1.0072
;
International Tables for Crystallography
(1992, Vol. C, Tables 4.2.6.8 and 6.1.1.4)
;
Cl Cl 0.1484 0.1585
;
International Tables for Crystallography
(1992, Vol. C, Tables 4.2.6.8 and 6.1.1.4)
;

loop_
_geom_angle_atom_site_label_1
_geom_angle_atom_site_label_2
_geom_angle_atom_site_label_3
_geom_angle
_geom_angle_publ_flag
_geom_angle_site_symmetry_1
_geom_angle_site_symmetry_3
Cl1 Pd1 P1 173.35(7) yes . .
Cl1 Pd1 P1 96.50(6) yes . 2_776
Cl1 Pd1 P9 92.77(6) yes . .
P1 Pd1 P1 77.48(6) yes . 2_776
P1 Pd1 P9 92.76(6) yes . .
P1 Pd1 P9 167.10(6) yes 2_776 .
Pd1 P1 Pd1 102.52(7) yes . 2_776
Pd1 P1 C1 113.0(3) yes . .
Pd1 P1 C13 110.1(3) yes . .
Pd1 P1 C1 120.6(3) yes 2_776 .
Pd1 P1 C13 105.7(2) yes 2_776 .
C1 P1 C13 104.6(3) yes . .
Pd1 P9 C9 118.3(3) yes . .
Pd1 P9 C19 106.1(3) yes . .
Pd1 P9 C22 115.77(18) yes . .
C9 P9 C19 102.5(3) yes . .
C9 P9 C22 105.8(4) yes . .
C19 P9 C22 107.1(4) yes . .
P1 C1 C2 116.0(5) yes . .
P1 C1 C10 123.1(5) yes . .
C2 C1 C10 120.4(5) yes . .
C1 C2 C3 122.9(7) yes . .
C2 C3 C4 118.8(7) yes . .
C3 C4 C5 118.9(6) yes . .
C3 C4 C11 132.0(7) yes . .
C5 C4 C11 109.1(6) yes . .
C4 C5 C6 111.4(5) yes . .
C4 C5 C10 124.2(6) yes . .
C6 C5 C10 124.4(7) yes . .
C5 C6 C7 118.7(6) yes . .
C5 C6 C12 109.5(7) yes . .
C7 C6 C12 131.8(6) yes . .
C6 C7 C8 118.0(7) yes . .
C7 C8 C9 124.4(7) yes . .
P9 C9 C8 117.5(6) yes . .
P9 C9 C10 122.8(5) yes . .
C8 C9 C10 118.0(6) yes . .
C1 C10 C5 114.7(6) yes . .
C1 C10 C9 129.6(5) yes . .
C5 C10 C9 115.7(6) yes . .
C4 C11 C12 105.3(6) yes . .
C6 C12 C11 104.6(5) yes . .
P1 C13 C14 119.2(6) yes . .
P1 C13 C18 122.2(5) yes . .
C14 C13 C18 118.3(7) yes . .
C13 C14 C15 121.2(7) yes . .
C14 C15 C16 119.7(7) yes . .
C15 C16 C17 120.1(8) yes . .
C16 C17 C18 120.4(7) yes . .
C13 C18 C17 120.4(6) yes . .
P9 C19 C20 108.9(5) yes . .
P9 C19 C21 116.6(6) yes . .
C20 C19 C21 110.5(6) yes . .
P9 C22 C23 109.3(6) yes . .
P9 C22 C24 113.2(6) yes . .
C23 C22 C24 111.2(6) yes . .
Cl2 C25 Cl3 111.1(6) yes . .
C1 C2 H2 118.530 no . .
C3 C2 H2 118.527 no . .
C2 C3 H3 120.601 no . .
C4 C3 H3 120.593 no . .
C6 C7 H7 120.998 no . .
C8 C7 H7 120.998 no . .
C7 C8 H8 117.796 no . .
C9 C8 H8 117.784 no . .
C4 C11 H11A 110.693 no . .
C4 C11 H11B 110.692 no . .
C12 C11 H11A 110.690 no . .
C12 C11 H11B 110.695 no . .
H11A C11 H11B 108.795 no . .
C6 C12 H12A 110.831 no . .
C6 C12 H12B 110.832 no . .
C11 C12 H12A 110.842 no . .
C11 C12 H12B 110.838 no . .
H12A C12 H12B 108.881 no . .
C13 C14 H14 119.420 no . .
C15 C14 H14 119.425 no . .
C14 C15 H15 120.133 no . .
C16 C15 H15 120.144 no . .
C15 C16 H16 119.967 no . .
C17 C16 H16 119.969 no . .
C16 C17 H17 119.791 no . .
C18 C17 H17 119.793 no . .
C13 C18 H18 119.830 no . .
C17 C18 H18 119.820 no . .
P9 C19 H19 106.790 no . .
C20 C19 H19 106.792 no . .
C21 C19 H19 106.784 no . .
C19 C20 H20A 109.471 no . .
C19 C20 H20B 109.476 no . .
C19 C20 H20C 109.472 no . .
H20A C20 H20B 109.473 no . .
H20A C20 H20C 109.463 no . .
H20B C20 H20C 109.473 no . .
C19 C21 H21A 109.470 no . .
C19 C21 H21B 109.471 no . .
C19 C21 H21C 109.475 no . .
H21A C21 H21B 109.473 no . .
H21A C21 H21C 109.471 no . .
H21B C21 H21C 109.467 no . .
P9 C22 H22 107.639 no . .
C23 C22 H22 107.625 no . .
C24 C22 H22 107.639 no . .
C22 C23 H23A 109.470 no . .
C22 C23 H23B 109.471 no . .
C22 C23 H23C 109.471 no . .
H23A C23 H23B 109.468 no . .
H23A C23 H23C 109.478 no . .
H23B C23 H23C 109.471 no . .
C22 C24 H24A 109.473 no . .
C22 C24 H24B 109.471 no . .
C22 C24 H24C 109.476 no . .
H24A C24 H24B 109.467 no . .
H24A C24 H24C 109.469 no . .
H24B C24 H24C 109.472 no . .
Cl2 C25 H25A 109.412 no . .
Cl2 C25 H25B 109.408 no . .
Cl3 C25 H25A 109.415 no . .
Cl3 C25 H25B 109.413 no . .
H25A C25 H25B 108.018 no . .

loop_
_geom_bond_atom_site_label_1
_geom_bond_atom_site_label_2
_geom_bond_distance
_geom_bond_publ_flag
_geom_bond_site_symmetry_2
Pd1 Cl1 2.3908(16) yes .
Pd1 P1 2.2406(17) yes .
Pd1 P1 2.3504(18) yes 2_776
Pd1 P9 2.3077(18) yes .
Cl2 C25 1.766(9) yes .
Cl3 C25 1.758(11) yes .
P1 C1 1.822(6) yes .
P1 C13 1.821(8) yes .
P9 C9 1.820(6) yes .
P9 C19 1.854(7) yes .
P9 C22 1.841(8) yes .
C1 C2 1.375(10) yes .
C1 C10 1.433(10) yes .
C2 C3 1.413(8) yes .
C3 C4 1.362(10) yes .
C4 C5 1.412(11) yes .
C4 C11 1.506(8) yes .
C5 C6 1.406(9) yes .
C5 C10 1.420(8) yes .
C6 C7 1.362(11) yes .
C6 C12 1.511(9) yes .
C7 C8 1.419(8) yes .
C8 C9 1.383(10) yes .
C9 C10 1.435(11) yes .
C11 C12 1.551(12) yes .
C13 C14 1.397(9) yes .
C13 C18 1.396(10) yes .
C14 C15 1.371(12) yes .
C15 C16 1.386(12) yes .
C16 C17 1.376(11) yes .
C17 C18 1.379(12) yes .
C19 C20 1.540(12) yes .
C19 C21 1.521(9) yes .
C22 C23 1.520(11) yes .
C22 C24 1.510(10) yes .
C2 H2 0.950 no .
C3 H3 0.950 no .
C7 H7 0.950 no .
C8 H8 0.950 no .
C11 H11A 0.990 no .
C11 H11B 0.990 no .
C12 H12A 0.990 no .
C12 H12B 0.990 no .
C14 H14 0.950 no .
C15 H15 0.950 no .
C16 H16 0.950 no .
C17 H17 0.950 no .
C18 H18 0.950 no .
C19 H19 1.000 no .
C20 H20A 0.980 no .
C20 H20B 0.980 no .
C20 H20C 0.980 no .
C21 H21A 0.980 no .
C21 H21B 0.980 no .
C21 H21C 0.980 no .
C22 H22 1.000 no .
C23 H23A 0.980 no .
C23 H23B 0.980 no .
C23 H23C 0.980 no .
C24 H24A 0.980 no .
C24 H24B 0.980 no .
C24 H24C 0.980 no .
C25 H25A 0.990 no .
C25 H25B 0.990 no .

loop_
_geom_contact_atom_site_label_1
_geom_contact_atom_site_label_2
_geom_contact_distance
_geom_contact_publ_flag
_geom_contact_site_symmetry_2
Pd1 C20 3.514(7) no .
Cl1 C2 3.530(6) no 2_776
Cl1 C19 3.425(6) no .
P1 C9 3.376(7) no .
P9 C1 3.407(8) no .
C1 C4 2.817(8) no .
C1 C18 3.110(10) no .
C2 C5 2.725(10) no .
C3 C6 3.595(11) no .
C3 C10 2.868(11) no .
C4 C7 3.594(11) no .
C5 C8 2.707(11) no .
C6 C9 2.841(8) no .
C7 C10 2.864(10) no .
C8 C19 3.335(10) no .
C8 C21 3.119(10) no .
C8 C22 3.226(8) no .
C9 C20 3.311(11) no .
C9 C21 3.305(10) no .
C9 C23 3.500(11) no .
C10 C13 3.545(8) no .
C10 C18 3.546(9) no .
C13 C16 2.782(12) no .
C14 C17 2.755(11) no .
C15 C18 2.769(9) no .
C19 C24 3.261(11) no .
C21 C22 3.408(10) no .
Cl1 C11 3.520(7) no 1_665
Cl1 C12 3.558(7) no 1_665
Cl2 C20 3.588(7) no 2_665
Cl3 Cl3 3.380(4) no 2_765
C3 C16 3.498(12) no 1_455
C3 C23 3.392(14) no 1_455
C11 Cl1 3.520(7) no 1_445
C12 Cl1 3.558(7) no 1_445
C16 C3 3.498(12) no 1_655
C16 C25 3.575(14) no 2_766
C20 Cl2 3.588(7) no 2_665
C23 C3 3.392(14) no 1_655
C25 C16 3.575(14) no 2_766
Pd1 H2 3.1222 no 2_776
Pd1 H14 3.2072 no .
Pd1 H14 3.5098 no 2_776
Pd1 H19 3.3760 no .
Pd1 H20C 2.8697 no .
Pd1 H23A 3.2643 no .
Pd1 H24B 3.5747 no .
Cl1 H2 2.7279 no 2_776
Cl1 H19 2.7716 no .
Cl1 H20C 3.3174 no .
Cl1 H24B 2.8874 no .
P1 H2 2.7549 no .
P1 H14 2.8578 no .
P1 H14 3.4862 no 2_776
P1 H18 2.9289 no .
P9 H8 2.8081 no .
P9 H20A 2.9734 no .
P9 H20C 2.8269 no .
P9 H21B 3.0731 no .
P9 H21C 3.0061 no .
P9 H23A 2.9243 no .
P9 H23C 2.8367 no .
P9 H24B 2.9751 no .
P9 H24C 2.9336 no .
C1 H3 3.2982 no .
C1 H18 2.6431 no .
C2 H18 3.0360 no .
C3 H11A 2.9374 no .
C3 H11B 2.9326 no .
C4 H2 3.2368 no .
C4 H12A 3.1097 no .
C4 H12B 3.0798 no .
C5 H3 3.2570 no .
C5 H7 3.2496 no .
C5 H11A 3.0414 no .
C5 H11B 3.0372 no .
C5 H12A 3.0637 no .
C5 H12B 3.0210 no .
C5 H18 3.5715 no .
C6 H8 3.2294 no .
C6 H11A 3.1029 no .
C6 H11B 3.0730 no .
C7 H12A 2.9160 no .
C7 H12B 2.9624 no .
C7 H21B 3.1262 no .
C8 H20A 3.5165 no .
C8 H21B 2.4955 no .
C8 H21C 3.2105 no .
C8 H22 2.7334 no .
C8 H23C 3.5281 no .
C9 H7 3.3259 no .
C9 H20A 2.9308 no .
C9 H20C 3.5648 no .
C9 H21B 2.9221 no .
C9 H21C 3.5612 no .
C9 H22 2.8781 no .
C9 H23C 3.0738 no .
C10 H2 3.2876 no .
C10 H8 3.2676 no .
C10 H18 3.0130 no .
C10 H20A 3.0769 no .
C11 H3 2.8694 no .
C12 H7 2.8762 no .
C13 H15 3.2680 no .
C13 H17 3.2642 no .
C13 H23A 3.4520 no .
C13 H23C 3.1510 no .
C14 H16 3.2419 no .
C14 H18 3.2595 no .
C14 H20C 3.3966 no 2_776
C14 H23A 3.0920 no .
C14 H23C 3.2857 no .
C15 H17 3.2497 no .
C16 H14 3.2408 no .
C16 H18 3.2459 no .
C17 H15 3.2504 no .
C18 H14 3.2569 no .
C18 H16 3.2473 no .
C18 H23C 3.4339 no .
C19 H8 3.3035 no .
C19 H22 3.1964 no .
C19 H24B 3.5133 no .
C19 H24C 2.7915 no .
C20 H21A 2.6971 no .
C20 H21B 2.7060 no .
C20 H21C 3.3612 no .
C21 H8 2.8585 no .
C21 H20A 2.7101 no .
C21 H20B 2.7022 no .
C21 H20C 3.3574 no .
C21 H22 3.1821 no .
C21 H24C 2.9823 no .
C22 H8 2.7642 no .
C22 H19 3.1299 no .
C22 H21C 2.9622 no .
C23 H24A 2.6860 no .
C23 H24B 2.6990 no .
C23 H24C 3.3433 no .
C24 H19 2.9524 no .
C24 H21C 3.0580 no .
C24 H23A 2.6986 no .
C24 H23B 2.6909 no .
C24 H23C 3.3414 no .
H2 H3 2.3502 no .
H2 H18 3.3766 no .
H3 H11A 2.9907 no .
H3 H11B 2.9923 no .
H7 H8 2.3516 no .
H7 H12A 2.9394 no .
H7 H12B 3.0666 no .
H7 H21B 3.4358 no .
H8 H21B 2.3954 no .
H8 H21C 2.6693 no .
H8 H22 2.0527 no .
H8 H23C 3.3619 no .
H11A H12A 2.7586 no .
H11A H12B 2.2530 no .
H11B H12A 2.2531 no .
H11B H12B 2.7794 no .
H14 H15 2.3150 no .
H14 H20C 3.1558 no 2_776
H14 H23A 3.0113 no .
H15 H16 2.3377 no .
H16 H17 2.3225 no .
H17 H18 2.3237 no .
H19 H20A 2.8606 no .
H19 H20B 2.3315 no .
H19 H20C 2.3734 no .
H19 H21A 2.3140 no .
H19 H21B 2.8461 no .
H19 H21C 2.3556 no .
H19 H22 3.5101 no .
H19 H24B 3.0413 no .
H19 H24C 2.3743 no .
H20A H21A 2.9889 no .
H20A H21B 2.5341 no .
H20B H21A 2.5160 no .
H20B H21B 2.9902 no .
H20B H21C 3.5938 no .
H20C H21A 3.5867 no .
H20C H21B 3.5971 no .
H21A H24C 3.4707 no .
H21B H22 3.3616 no .
H21C H22 2.5969 no .
H21C H24A 3.5863 no .
H21C H24C 2.3710 no .
H22 H23A 2.8536 no .
H22 H23B 2.3355 no .
H22 H23C 2.3559 no .
H22 H24A 2.3287 no .
H22 H24B 2.8465 no .
H22 H24C 2.3454 no .
H23A H24A 2.9792 no .
H23A H24B 2.5288 no .
H23A H24C 3.5913 no .
H23B H24A 2.5064 no .
H23B H24B 2.9871 no .
H23B H24C 3.5792 no .
H23C H24A 3.5751 no .
H23C H24B 3.5885 no .
Cl1 H11B 2.8422 no 1_665
Cl1 H12A 2.8954 no 1_665
Cl1 H15 3.0805 no 2_876
Cl1 H21A 3.1118 no 2_775
Cl1 H21C 3.4598 no 2_775
Cl1 H25A 3.5469 no 1_565
Cl1 H25B 2.8422 no 1_565
Cl2 H7 3.2033 no .
Cl2 H12A 3.5685 no .
Cl2 H16 3.5592 no 2_766
Cl2 H20A 3.2591 no 2_665
Cl2 H20B 3.1269 no 1_545
Cl2 H20B 3.0720 no 2_665
Cl2 H21A 3.1526 no 2_665
Cl2 H21B 3.3373 no 2_665
Cl2 H24A 3.2329 no 2_765
Cl3 H7 3.1222 no .
Cl3 H8 3.5111 no .
Cl3 H8 3.1674 no 2_765
Cl3 H11A 3.1342 no 1_655
Cl3 H12B 2.9900 no 1_655
Cl3 H21C 3.1706 no 2_765
Cl3 H22 3.0316 no 2_765
C1 H23B 3.4246 no 1_455
C2 H11B 3.0601 no 2_666
C2 H15 3.5079 no 1_455
C2 H23B 3.0704 no 1_455
C3 H11B 3.2820 no 2_666
C3 H16 3.4217 no 1_455
C3 H23B 2.9001 no 1_455
C3 H23C 3.0795 no 1_455
C4 H16 3.4601 no 2_766
C4 H23B 3.1079 no 1_455
C4 H23C 3.5269 no 1_455
C5 H16 3.2301 no 2_766
C5 H23B 3.4448 no 1_455
C6 H16 2.8244 no 2_766
C7 H7 3.5168 no 2_665
C7 H12B 3.5448 no 2_665
C7 H16 3.3130 no 2_766
C11 H16 3.2770 no 2_766
C11 H18 3.5033 no 2_666
C12 H16 2.8818 no 2_766
C12 H21B 3.2328 no 2_665
C13 H25A 3.5347 no 2_766
C14 H25A 3.5998 no 2_766
C15 H2 3.0661 no 1_655
C15 H3 3.2207 no 1_655
C15 H24B 3.2777 no 2_876
C15 H25A 3.2790 no 2_766
C16 H2 3.3510 no 1_655
C16 H3 2.6958 no 1_655
C16 H12A 3.2459 no 2_766
C16 H25A 2.7915 no 2_766
C17 H3 3.0730 no 1_655
C17 H17 3.1894 no 2_766
C17 H18 3.4319 no 2_766
C17 H25A 2.6734 no 2_766
C18 H11B 3.4273 no 2_666
C18 H17 3.1261 no 2_766
C18 H25A 3.0618 no 2_766
C19 H24C 3.3476 no 2_775
C20 H24A 3.0608 no 1_455
C20 H24C 3.4978 no 2_775
C20 H25B 3.2486 no 1_565
C21 H12A 3.1679 no 2_665
C21 H12B 3.3071 no 2_665
C21 H19 3.1968 no 2_775
C21 H24C 3.2096 no 2_775
C21 H25B 3.5907 no 2_765
C23 H3 3.4541 no 1_655
C24 H15 3.3935 no 2_876
C24 H20B 3.4063 no 2_775
C24 H21A 3.0256 no 2_775
C25 H7 3.4326 no .
C25 H11A 3.3939 no 1_655
C25 H20B 3.4985 no 1_545
C25 H20C 3.5492 no 1_545
C25 H21C 3.3588 no 2_765
H2 C15 3.0661 no 1_455
H2 C16 3.3510 no 1_455
H2 H11B 2.8390 no 2_666
H2 H15 2.6850 no 1_455
H2 H16 3.2113 no 1_455
H2 H23B 3.4863 no 1_455
H3 C15 3.2207 no 1_455
H3 C16 2.6958 no 1_455
H3 C17 3.0730 no 1_455
H3 C23 3.4541 no 1_455
H3 H11B 3.2555 no 2_666
H3 H15 3.5176 no 1_455
H3 H16 2.6761 no 1_455
H3 H17 3.2837 no 1_455
H3 H18 3.3440 no 2_666
H3 H23B 3.2212 no 1_455
H3 H23C 2.9045 no 1_455
H7 Cl2 3.2033 no .
H7 Cl3 3.1222 no .
H7 C7 3.5168 no 2_665
H7 C25 3.4326 no .
H7 H7 3.2686 no 2_665
H7 H12B 3.0580 no 2_665
H7 H16 3.5216 no 2_766
H7 H21B 3.5444 no 2_665
H7 H25A 3.4300 no .
H8 Cl3 3.5111 no .
H8 Cl3 3.1674 no 2_765
H8 H12B 3.1919 no 2_665
H11A Cl3 3.1342 no 1_455
H11A C25 3.3939 no 1_455
H11A H17 3.4609 no 2_666
H11A H18 3.3362 no 2_666
H11A H23C 3.4997 no 1_455
H11A H25A 2.9245 no 1_455
H11A H25B 3.5856 no 1_455
H11B Cl1 2.8422 no 1_445
H11B C2 3.0601 no 2_666
H11B C3 3.2820 no 2_666
H11B C18 3.4273 no 2_666
H11B H2 2.8390 no 2_666
H11B H3 3.2555 no 2_666
H11B H16 3.0102 no 2_766
H11B H18 2.8720 no 2_666
H11B H25A 3.5368 no 1_455
H12A Cl1 2.8954 no 1_445
H12A Cl2 3.5685 no .
H12A C16 3.2459 no 2_766
H12A C21 3.1679 no 2_665
H12A H15 3.5113 no 2_766
H12A H16 2.3821 no 2_766
H12A H21A 2.9162 no 2_665
H12A H21B 2.8263 no 2_665
H12A H21C 3.2407 no 2_665
H12B Cl3 2.9900 no 1_455
H12B C7 3.5448 no 2_665
H12B C21 3.3071 no 2_665
H12B H7 3.0580 no 2_665
H12B H8 3.1919 no 2_665
H12B H21A 3.5257 no 2_665
H12B H21B 2.7757 no 2_665
H12B H21C 3.1241 no 2_665
H14 H23A 3.1768 no 2_876
H15 Cl1 3.0805 no 2_876
H15 C2 3.5079 no 1_655
H15 C24 3.3935 no 2_876
H15 H2 2.6850 no 1_655
H15 H3 3.5176 no 1_655
H15 H12A 3.5113 no 2_766
H15 H23A 3.1782 no 2_876
H15 H24B 2.4632 no 2_876
H16 Cl2 3.5592 no 2_766
H16 C3 3.4217 no 1_655
H16 C4 3.4601 no 2_766
H16 C5 3.2301 no 2_766
H16 C6 2.8244 no 2_766
H16 C7 3.3130 no 2_766
H16 C11 3.2770 no 2_766
H16 C12 2.8818 no 2_766
H16 H2 3.2113 no 1_655
H16 H3 2.6761 no 1_655
H16 H7 3.5216 no 2_766
H16 H11B 3.0102 no 2_766
H16 H12A 2.3821 no 2_766
H16 H25A 3.1204 no 2_766
H17 C17 3.1894 no 2_766
H17 C18 3.1261 no 2_766
H17 H3 3.2837 no 1_655
H17 H11A 3.4609 no 2_666
H17 H17 2.8394 no 2_766
H17 H18 2.7338 no 2_766
H17 H25A 2.9481 no 2_766
H18 C11 3.5033 no 2_666
H18 C17 3.4319 no 2_766
H18 H3 3.3440 no 2_666
H18 H11A 3.3362 no 2_666
H18 H11B 2.8720 no 2_666
H18 H17 2.7338 no 2_766
H18 H25A 3.5125 no 2_766
H19 C21 3.1968 no 2_775
H19 H19 3.0192 no 2_775
H19 H21A 2.7925 no 2_775
H19 H21C 2.8958 no 2_775
H19 H24C 2.8746 no 2_775
H19 H25B 3.0156 no 1_565
H20A Cl2 3.2591 no 2_665
H20A H23B 3.1923 no 1_455
H20A H24A 2.6775 no 1_455
H20B Cl2 3.1269 no 1_565
H20B Cl2 3.0720 no 2_665
H20B C24 3.4063 no 2_775
H20B C25 3.4985 no 1_565
H20B H24A 2.8243 no 1_455
H20B H24A 3.2320 no 2_775
H20B H24C 2.7995 no 2_775
H20B H25B 2.9073 no 1_565
H20C C25 3.5492 no 1_565
H20C H24A 3.1850 no 1_455
H20C H25B 2.8995 no 1_565
H21A Cl1 3.1118 no 2_775
H21A Cl2 3.1526 no 2_665
H21A C24 3.0256 no 2_775
H21A H12A 2.9162 no 2_665
H21A H12B 3.5257 no 2_665
H21A H19 2.7925 no 2_775
H21A H24A 3.4992 no 2_775
H21A H24B 2.7964 no 2_775
H21A H24C 2.4273 no 2_775
H21B Cl2 3.3373 no 2_665
H21B C12 3.2328 no 2_665
H21B H7 3.5444 no 2_665
H21B H12A 2.8263 no 2_665
H21B H12B 2.7757 no 2_665
H21C Cl1 3.4598 no 2_775
H21C Cl3 3.1706 no 2_765
H21C C25 3.3588 no 2_765
H21C H12A 3.2407 no 2_665
H21C H12B 3.1241 no 2_665
H21C H19 2.8958 no 2_775
H21C H25B 2.7013 no 2_765
H22 Cl3 3.0316 no 2_765
H23A H14 3.1768 no 2_876
H23A H15 3.1782 no 2_876
H23B C1 3.4246 no 1_655
H23B C2 3.0704 no 1_655
H23B C3 2.9001 no 1_655
H23B C4 3.1079 no 1_655
H23B C5 3.4448 no 1_655
H23B H2 3.4863 no 1_655
H23B H3 3.2212 no 1_655
H23B H20A 3.1923 no 1_655
H23C C3 3.0795 no 1_655
H23C C4 3.5269 no 1_655
H23C H3 2.9045 no 1_655
H23C H11A 3.4997 no 1_655
H24A Cl2 3.2329 no 2_765
H24A C20 3.0608 no 1_655
H24A H20A 2.6775 no 1_655
H24A H20B 2.8243 no 1_655
H24A H20B 3.2320 no 2_775
H24A H20C 3.1850 no 1_655
H24A H21A 3.4992 no 2_775
H24B C15 3.2777 no 2_876
H24B H15 2.4632 no 2_876
H24B H21A 2.7964 no 2_775
H24C C19 3.3476 no 2_775
H24C C20 3.4978 no 2_775
H24C C21 3.2096 no 2_775
H24C H19 2.8746 no 2_775
H24C H20B 2.7995 no 2_775
H24C H21A 2.4273 no 2_775
H24C H25B 3.1619 no 2_765
H25A Cl1 3.5469 no 1_545
H25A C13 3.5347 no 2_766
H25A C14 3.5998 no 2_766
H25A C15 3.2790 no 2_766
H25A C16 2.7915 no 2_766
H25A C17 2.6734 no 2_766
H25A C18 3.0618 no 2_766
H25A H7 3.4300 no .
H25A H11A 2.9245 no 1_655
H25A H11B 3.5368 no 1_655
H25A H16 3.1204 no 2_766
H25A H17 2.9481 no 2_766
H25A H18 3.5125 no 2_766
H25B Cl1 2.8422 no 1_545
H25B C20 3.2486 no 1_545
H25B C21 3.5907 no 2_765
H25B H11A 3.5856 no 1_655
H25B H19 3.0156 no 1_545
H25B H20B 2.9073 no 1_545
H25B H20C 2.8995 no 1_545
H25B H21C 2.7013 no 2_765
H25B H24C 3.1619 no 2_765

loop_
_geom_torsion_atom_site_label_1
_geom_torsion_atom_site_label_2
_geom_torsion_atom_site_label_3
_geom_torsion_atom_site_label_4
_geom_torsion
_geom_torsion_publ_flag
_geom_torsion_site_symmetry_1
_geom_torsion_site_symmetry_3
_geom_torsion_site_symmetry_4
Cl1 Pd1 P1 Pd1 177.16(7) no . 2_776 2_776
Cl1 Pd1 P1 C1 -56.21(10) no . 2_776 2_776
Cl1 Pd1 P1 C13 61.81(8) no . 2_776 2_776
Cl1 Pd1 P9 C9 -161.55(10) no . . .
Cl1 Pd1 P9 C19 -47.33(8) no . . .
Cl1 Pd1 P9 C22 71.32(9) no . . .
P1 Pd1 P1 Pd1 0.00(7) no . 2_776 2_776
P1 Pd1 P1 C1 126.63(10) no . 2_776 2_776
P1 Pd1 P1 C13 -115.35(8) no . 2_776 2_776
P1 Pd1 P1 Pd1 -0.00(6) no 2_776 . 2_776
P1 Pd1 P1 C1 131.33(11) no 2_776 . .
P1 Pd1 P1 C13 -112.14(8) no 2_776 . .
P1 Pd1 P9 C9 14.76(11) no . . .
P1 Pd1 P9 C19 128.99(8) no . . .
P1 Pd1 P9 C22 -112.37(9) no . . .
P9 Pd1 P1 Pd1 -171.48(7) no . . 2_776
P9 Pd1 P1 C1 -40.15(11) no . . .
P9 Pd1 P1 C13 76.38(8) no . . .
Pd1 P1 C1 C2 -140.1(4) no . . .
Pd1 P1 C1 C10 48.4(6) no . . .
Pd1 P1 C13 C14 47.3(5) no . . .
Pd1 P1 C13 C18 -139.4(5) no . . .
Pd1 P1 C1 C2 -18.5(6) no 2_776 . .
Pd1 P1 C1 C10 170.1(4) no 2_776 . .
Pd1 P1 C13 C14 -62.7(5) no 2_776 . .
Pd1 P1 C13 C18 110.5(5) no 2_776 . .
C1 P1 C13 C14 169.0(5) no . . .
C1 P1 C13 C18 -17.7(6) no . . .
C13 P1 C1 C2 100.1(5) no . . .
C13 P1 C1 C10 -71.3(6) no . . .
Pd1 P9 C9 C8 -178.2(4) no . . .
Pd1 P9 C9 C10 16.8(6) no . . .
Pd1 P9 C19 C20 -55.7(3) no . . .
Pd1 P9 C19 C21 178.5(4) no . . .
Pd1 P9 C22 C23 53.8(4) no . . .
Pd1 P9 C22 C24 -70.7(4) no . . .
C9 P9 C19 C20 69.0(4) no . . .
C9 P9 C19 C21 -56.8(5) no . . .
C19 P9 C9 C8 65.7(6) no . . .
C19 P9 C9 C10 -99.4(5) no . . .
C9 P9 C22 C23 -79.4(4) no . . .
C9 P9 C22 C24 156.1(4) no . . .
C22 P9 C9 C8 -46.4(6) no . . .
C22 P9 C9 C10 148.6(5) no . . .
C19 P9 C22 C23 171.9(3) no . . .
C19 P9 C22 C24 47.3(4) no . . .
C22 P9 C19 C20 -179.9(3) no . . .
C22 P9 C19 C21 54.3(5) no . . .
P1 C1 C2 C3 -170.8(5) no . . .
P1 C1 C10 C5 167.4(5) no . . .
P1 C1 C10 C9 -10.7(11) no . . .
C2 C1 C10 C5 -3.7(10) no . . .
C2 C1 C10 C9 178.2(7) no . . .
C10 C1 C2 C3 0.9(11) no . . .
C1 C2 C3 C4 1.4(11) no . . .
C2 C3 C4 C5 -0.5(10) no . . .
C2 C3 C4 C11 178.6(7) no . . .
C3 C4 C5 C6 177.4(6) no . . .
C3 C4 C5 C10 -2.8(11) no . . .
C3 C4 C11 C12 -179.5(8) no . . .
C5 C4 C11 C12 -0.3(8) no . . .
C11 C4 C5 C6 -1.9(8) no . . .
C11 C4 C5 C10 177.9(6) no . . .
C4 C5 C6 C7 -175.4(6) no . . .
C4 C5 C6 C12 3.5(8) no . . .
C4 C5 C10 C1 4.8(10) no . . .
C4 C5 C10 C9 -176.9(6) no . . .
C6 C5 C10 C1 -175.4(6) no . . .
C6 C5 C10 C9 3.0(10) no . . .
C10 C5 C6 C7 4.7(11) no . . .
C10 C5 C6 C12 -176.4(6) no . . .
C5 C6 C7 C8 -6.8(10) no . . .
C5 C6 C12 C11 -3.5(8) no . . .
C7 C6 C12 C11 175.2(7) no . . .
C12 C6 C7 C8 174.6(7) no . . .
C6 C7 C8 C9 1.4(11) no . . .
C7 C8 C9 P9 -159.4(6) no . . .
C7 C8 C9 C10 6.4(11) no . . .
P9 C9 C10 C1 -25.1(10) no . . .
P9 C9 C10 C5 156.8(5) no . . .
C8 C9 C10 C1 169.9(6) no . . .
C8 C9 C10 C5 -8.1(9) no . . .
C4 C11 C12 C6 2.3(7) no . . .
P1 C13 C14 C15 175.3(5) no . . .
P1 C13 C18 C17 -175.3(5) no . . .
C14 C13 C18 C17 -2.0(11) no . . .
C18 C13 C14 C15 1.8(11) no . . .
C13 C14 C15 C16 -1.0(12) no . . .
C14 C15 C16 C17 0.4(12) no . . .
C15 C16 C17 C18 -0.6(12) no . . .
C16 C17 C18 C13 1.4(12) no . . .
